data_7160706
loop_
_publ_author_name
'Wang, Chuang-Xin'
'Li, Yuhan'
'Yang, Yunhui'
'Wang, Congyang'

_publ_section_title
;
 Photo-decarbonylation of aldehydes by
 <i>trans</i>-W(N<sub>2</sub>)<sub>2</sub>(dppe)<sub>2</sub> at room
 temperature.
;
_journal_issue 37
_journal_name_full 'Organic &amp; biomolecular chemistry'
_journal_page_first 8426
_journal_page_last 8430
_journal_paper_doi 10.1039/d5ob01309g
_journal_volume 23
_journal_year 2025
_chemical_formula_moiety 'C54 H49 O2 P4 W, C3 H3'
_chemical_formula_sum 'C57 H52 O2 P4 W'
_chemical_formula_weight 1076.71
_space_group_crystal_system monoclinic
_space_group_IT_number 14
_space_group_name_Hall '-P 2ybc'
_space_group_name_H-M_alt 'P 1 21/c 1'
_atom_sites_solution_hydrogens geom
_atom_sites_solution_primary iterative
_audit_creation_date 2025-02-21
_audit_creation_method
;
Olex2 1.5
(compiled 2024.02.16 svn.r378c4104 for OlexSys, GUI svn.r6928)
;
_audit_update_record
;
2025-08-11 deposited with the CCDC.	2025-08-25 downloaded from the CCDC.
;
_cell_angle_alpha 90
_cell_angle_beta 95.3690(10)
_cell_angle_gamma 90
_cell_formula_units_Z 4
_cell_length_a 12.31870(10)
_cell_length_b 14.27450(10)
_cell_length_c 27.5403(2)
_cell_measurement_reflns_used 25810
_cell_measurement_temperature 170.00(10)
_cell_measurement_theta_max 77.4400
_cell_measurement_theta_min 3.2130
_cell_volume 4821.53(6)
_computing_cell_refinement 'CrysAlisPro 1.171.42.96a (Rigaku OD, 2023)'
_computing_data_collection 'CrysAlisPro 1.171.42.96a (Rigaku OD, 2023)'
_computing_data_reduction 'CrysAlisPro 1.171.42.96a (Rigaku OD, 2023)'
_computing_molecular_graphics 'Olex2 1.5 (Dolomanov et al., 2009)'
_computing_publication_material 'Olex2 1.5 (Dolomanov et al., 2009)'
_computing_structure_refinement 'olex2.refine 1.5 (Bourhis et al., 2015)'
_computing_structure_solution 'olex2.solve 1.5 (Bourhis et al., 2015)'
_diffrn_ambient_environment N~2~
_diffrn_ambient_temperature 170.00(10)
_diffrn_detector 'Hybrid Pixel Array Detector'
_diffrn_detector_area_resol_mean 10.0000
_diffrn_detector_type HyPix
_diffrn_measured_fraction_theta_full 0.999
_diffrn_measured_fraction_theta_max 0.959
_diffrn_measurement_details
;
List of Runs (angles in degrees, time in seconds):

  # Type    Start    End  Width  t~exp~   \w     \q     \k     \f   Frames
#--------------------------------------------------------------------------
  1  \w    117.00 178.00   0.50    0.08    --  108.85  45.00 -90.00  122
  2  \w    108.00 133.00   0.50    0.08    --  108.85  84.00 -38.00   50
  3  \w    -20.00  45.00   0.50    0.05    --   46.57 -38.00  90.00  130
  4  \w     41.00  74.00   0.50    0.08    --  108.85 -61.00 150.00   66
  5  \w     42.00  74.00   0.50    0.08    --  108.85 -61.00  90.00   64
  6  \w     39.00 100.00   0.50    0.08    --  108.85-125.00 -60.00  122
  7  \w     44.00  97.00   0.50    0.08    --  108.85 -84.00-159.00  106
  8  \w     45.00 111.00   0.50    0.08    --  108.85-125.00-180.00  132
  9  \w    -24.00  65.00   0.50    0.05    --   46.57 -84.00-159.00  178
 10  \w     76.00 106.00   0.50    0.08    --  108.85 -94.00  60.00   60
 11  \w     41.00  97.00   0.50    0.08    --  108.85-125.00 120.00  112
 12  \w    -16.00  24.00   0.50    0.05    --  -46.57  19.00  30.00   80
 13  \w    -15.00  28.00   0.50    0.05    --  -46.57  19.00 -30.00   86
 14  \w    -20.00  27.00   0.50    0.05    --  -46.57  19.00 -60.00   94
 15  \w    -65.00 -39.00   0.50    0.08    -- -104.50  61.00  90.00   52
 16  \w    -68.00 -43.00   0.50    0.08    -- -104.50  61.00 150.00   50
 17  \w    -64.00 -34.00   0.50    0.08    -- -104.50 125.00 120.00   60
 18  \w    -65.00 -34.00   0.50    0.05    --  -46.57  84.00 -38.00   62
 19  \w    -15.00  24.00   0.50    0.05    --  -46.57  84.00 -38.00   78
 20  \w   -111.00 -76.00   0.50    0.08    -- -104.50 125.00 120.00   70
 21  \w   -110.00 -35.00   0.50    0.08    -- -104.50 125.00 -30.00  150
 22  \w    -92.00 -53.00   0.50    0.08    -- -104.50  84.00 -38.00   78
 23  \w   -170.00-127.00   0.50    0.08    -- -104.50 -30.00 120.00   86
 24  \w   -174.00 -79.00   0.50    0.08    -- -104.50 -84.00-159.00  190
;
_diffrn_measurement_device 'four-circle diffractometer'
_diffrn_measurement_device_type 'XtaLAB Synergy R, HyPix'
_diffrn_measurement_method '\w scans'
_diffrn_orient_matrix_type 'CrysAlisPro convention (1999,Acta A55,543-557)'
_diffrn_orient_matrix_UB_11 -0.1218104000
_diffrn_orient_matrix_UB_12 0.0151868000
_diffrn_orient_matrix_UB_13 0.0060217000
_diffrn_orient_matrix_UB_21 0.0273787000
_diffrn_orient_matrix_UB_22 0.0934894000
_diffrn_orient_matrix_UB_23 0.0263252000
_diffrn_orient_matrix_UB_31 -0.0136109000
_diffrn_orient_matrix_UB_32 0.0517970000
_diffrn_orient_matrix_UB_33 -0.0492612000
_diffrn_radiation_monochromator mirror
_diffrn_radiation_probe x-ray
_diffrn_radiation_type 'Cu K\a'
_diffrn_radiation_wavelength 1.54184
_diffrn_reflns_av_R_equivalents 0.0334
_diffrn_reflns_av_unetI/netI 0.0298
_diffrn_reflns_Laue_measured_fraction_full 0.999
_diffrn_reflns_Laue_measured_fraction_max 0.959
_diffrn_reflns_limit_h_max 15
_diffrn_reflns_limit_h_min -15
_diffrn_reflns_limit_k_max 18
_diffrn_reflns_limit_k_min -16
_diffrn_reflns_limit_l_max 28
_diffrn_reflns_limit_l_min -34
_diffrn_reflns_number 35366
_diffrn_reflns_point_group_measured_fraction_full 0.999
_diffrn_reflns_point_group_measured_fraction_max 0.959
_diffrn_reflns_theta_full 67.684
_diffrn_reflns_theta_max 77.655
_diffrn_reflns_theta_min 3.224
_diffrn_source 'Rotating-anode X-ray tube'
_diffrn_source_type 'PhotonJet R (Cu) X-ray Source'
_exptl_absorpt_coefficient_mu 6.022
_exptl_absorpt_correction_T_max 1.00000
_exptl_absorpt_correction_T_min 0.46776
_exptl_absorpt_correction_type multi-scan
_exptl_absorpt_process_details
;
CrysAlisPro 1.171.42.96a (Rigaku Oxford Diffraction, 2023)
Empirical absorption correction using spherical harmonics,
implemented in SCALE3 ABSPACK scaling algorithm.
;
_exptl_crystal_colour 'light green'
_exptl_crystal_density_diffrn 1.483
_exptl_crystal_description plate
_exptl_crystal_F_000 2176
_exptl_crystal_size_max 0.15
_exptl_crystal_size_mid 0.1
_exptl_crystal_size_min 0.05
_refine_diff_density_max 0.762
_refine_diff_density_min -0.986
_refine_diff_density_rms 0.079
_refine_ls_extinction_method none
_refine_ls_goodness_of_fit_ref 1.078
_refine_ls_hydrogen_treatment constr
_refine_ls_matrix_type full
_refine_ls_number_parameters 577
_refine_ls_number_reflns 9850
_refine_ls_number_restraints 0
_refine_ls_restrained_S_all 1.078
_refine_ls_R_factor_all 0.0281
_refine_ls_R_factor_gt 0.0254
_refine_ls_shift/su_max 0.001
_refine_ls_shift/su_mean 0.000
_refine_ls_structure_factor_coef Fsqd
_refine_ls_weighting_details 'w=1/[\s^2^(Fo^2^)+(0.0322P)^2^+3.3062P] where P=(Fo^2^+2Fc^2^)/3'
_refine_ls_weighting_scheme calc
_refine_ls_wR_factor_gt 0.0649
_refine_ls_wR_factor_ref 0.0664
_reflns_Friedel_coverage 0.000
_reflns_number_gt 9047
_reflns_number_total 9850
_reflns_threshold_expression 'I > 2\s(I)'
_cod_data_source_file d5ob01309g2.cif
_cod_data_source_block tx15667_autored
_cod_depositor_comments 'Adding full bibliography for 7160706.cif.'
_cod_database_code 7160706
_shelx_shelxl_version_number 2019/3
_chemical_oxdiff_formula WCHONPBrSiPdK
_chemical_oxdiff_usercomment WCHONPBrSiPdK
_shelx_space_group_comment
;
The symmetry employed for this shelxl refinement is uniquely defined
by the following loop, which should always be used as a source of
symmetry information in preference to the above space-group names.
They are only intended as comments.
;
_olex2_refinement_description
;
1. Fixed Uiso
 At 1.2 times of:
  All C(H) groups, All C(H,H) groups
2.a Secondary CH2 refined with riding coordinates:
 C32(H32A,H32B), C56(H56A,H56B), C55(H55A,H55B), C57(H57A,H57B), C54(H54A,H54B)
2.b Aromatic/amide H refined with riding coordinates:
 C10(H10), C15(H15), C20(H20), C25(H25), C30(H30), C34(H34), C14(H14),
 C35(H35), C40(H40), C44(H44), C36(H36), C29(H29), C45(H45), C39(H39), C31(H31),
  C41(H41), C19(H19), C21(H21), C46(H46), C24(H24), C33(H33), C16(H16),
 C22(H22), C37(H37), C47(H47), C42(H42), C43(H43), C17(H17), C26(H26), C38(H38),
  C23(H23), C49(H49), C11(H11), C18(H18), C48(H48), C28(H28), C27(H27),
 C12(H12), C13(H13), C51(H51), C50(H50), C52(H52)
;
_olex2_submission_special_instructions 'No special instructions were received'
_oxdiff_exptl_absorpt_empirical_details
;
Empirical correction (ABSPACK) includes:
- Absorption correction using spherical harmonics
- Frame scaling
;
_oxdiff_exptl_absorpt_empirical_full_max 1.835
_oxdiff_exptl_absorpt_empirical_full_min 0.704

loop_
_space_group_symop_operation_xyz
'x, y, z'
'-x, y+1/2, -z+1/2'
'-x, -y, -z'
'x, -y-1/2, z-1/2'

loop_
_atom_site_label
_atom_site_type_symbol
_atom_site_fract_x
_atom_site_fract_y
_atom_site_fract_z
_atom_site_U_iso_or_equiv
_atom_site_adp_type
_atom_site_occupancy
_atom_site_site_symmetry_order
_atom_site_calc_flag
_atom_site_refinement_flags_posn
_atom_site_refinement_flags_adp
_atom_site_refinement_flags_occupancy
_atom_site_disorder_assembly
_atom_site_disorder_group
W1 W 0.28653(2) 0.40174(2) 0.33301(2) 0.01717(4) Uani 1 1 d . . . . .
P2 P 0.27759(5) 0.22877(4) 0.35012(2) 0.01939(11) Uani 1 1 d . . . . .
P3 P 0.19149(5) 0.49191(4) 0.39202(2) 0.02115(12) Uani 1 1 d . . . . .
P4 P 0.43572(5) 0.42174(4) 0.40141(2) 0.02065(12) Uani 1 1 d . . . . .
P5 P 0.38242(5) 0.33930(4) 0.26688(2) 0.02063(12) Uani 1 1 d . . . . .
O6 O 0.05946(15) 0.37854(14) 0.27353(7) 0.0312(4) Uani 1 1 d . . . . .
O8 O 0.31795(18) 0.58431(13) 0.27373(8) 0.0371(5) Uani 1 1 d . . . . .
C7 C 0.1456(2) 0.38672(16) 0.29444(9) 0.0233(5) Uani 1 1 d . . . . .
C9 C 0.3065(2) 0.51959(16) 0.29810(9) 0.0239(5) Uani 1 1 d . . . . .
C10 C 0.3731(3) 0.0886(2) 0.41421(11) 0.0352(6) Uani 1 1 d . . . . .
H10 H 0.403762 0.062838 0.386748 0.042 Uiso 1 1 calc R U . . .
C15 C 0.0829(2) 0.40704(18) 0.46757(10) 0.0314(6) Uani 1 1 d . . . . .
H15 H 0.150016 0.412558 0.487379 0.038 Uiso 1 1 calc R U . . .
C20 C 0.0530(2) 0.21571(19) 0.34935(10) 0.0310(6) Uani 1 1 d . . . . .
H20 H 0.060829 0.273006 0.366873 0.037 Uiso 1 1 calc R U . . .
C25 C 0.4900(3) 0.60642(19) 0.37922(11) 0.0368(7) Uani 1 1 d . . . . .
H25 H 0.415377 0.611372 0.367184 0.044 Uiso 1 1 calc R U . . .
C30 C 0.5746(2) 0.44211(18) 0.28369(9) 0.0275(5) Uani 1 1 d . . . . .
H30 H 0.527367 0.490162 0.292960 0.033 Uiso 1 1 calc R U . . .
C34 C 0.6018(2) 0.2872(2) 0.25395(11) 0.0339(6) Uani 1 1 d . . . . .
H34 H 0.573626 0.228650 0.242140 0.041 Uiso 1 1 calc R U . . .
C14 C 0.2653(2) 0.20510(19) 0.44967(9) 0.0307(5) Uani 1 1 d . . . . .
H14 H 0.221423 0.259877 0.446638 0.037 Uiso 1 1 calc R U . . .
C35 C 0.2288(2) 0.35856(19) 0.18591(9) 0.0298(5) Uani 1 1 d . . . . .
H35 H 0.185806 0.317684 0.203438 0.036 Uiso 1 1 calc R U . . .
C40 C 0.5926(2) 0.28439(19) 0.39136(10) 0.0303(5) Uani 1 1 d . . . . .
H40 H 0.587673 0.304817 0.358400 0.036 Uiso 1 1 calc R U . . .
C44 C 0.5372(2) 0.2959(2) 0.47224(10) 0.0333(6) Uani 1 1 d . . . . .
H44 H 0.494691 0.324565 0.495148 0.040 Uiso 1 1 calc R U . . .
C36 C 0.1862(3) 0.3942(2) 0.14107(10) 0.0355(6) Uani 1 1 d . . . . .
H36 H 0.114536 0.377601 0.128184 0.043 Uiso 1 1 calc R U . . .
C29 C 0.6405(2) 0.5164(2) 0.41622(9) 0.0326(6) Uani 1 1 d . . . . .
H29 H 0.668833 0.459772 0.430423 0.039 Uiso 1 1 calc R U . . .
C45 C 0.0827(2) 0.6135(2) 0.32334(11) 0.0337(6) Uani 1 1 d . . . . .
H45 H 0.072147 0.558805 0.303829 0.040 Uiso 1 1 calc R U . . .
C39 C 0.3951(2) 0.4407(2) 0.17891(10) 0.0343(6) Uani 1 1 d . . . . .
H39 H 0.467256 0.456825 0.191296 0.041 Uiso 1 1 calc R U . . .
C31 C 0.6857(2) 0.4582(2) 0.28656(10) 0.0330(6) Uani 1 1 d . . . . .
H31 H 0.713927 0.517373 0.297309 0.040 Uiso 1 1 calc R U . . .
C41 C 0.6637(2) 0.2124(2) 0.40628(12) 0.0384(6) Uani 1 1 d . . . . .
H41 H 0.707509 0.184240 0.383701 0.046 Uiso 1 1 calc R U . . .
C19 C -0.0261(2) 0.4345(2) 0.39221(10) 0.0343(6) Uani 1 1 d . . . . .
H19 H -0.034652 0.459234 0.360067 0.041 Uiso 1 1 calc R U . . .
C21 C -0.0499(2) 0.1768(2) 0.33955(11) 0.0402(7) Uani 1 1 d . . . . .
H21 H -0.111670 0.207331 0.350526 0.048 Uiso 1 1 calc R U . . .
C46 C 0.0446(3) 0.6992(2) 0.30468(11) 0.0402(7) Uani 1 1 d . . . . .
H46 H 0.005288 0.702247 0.273363 0.048 Uiso 1 1 calc R U . . .
C24 C 0.1314(3) 0.08834(18) 0.30875(10) 0.0331(6) Uani 1 1 d . . . . .
H24 H 0.193130 0.057159 0.298137 0.040 Uiso 1 1 calc R U . . .
C33 C 0.7141(2) 0.3028(2) 0.25760(13) 0.0431(7) Uani 1 1 d . . . . .
H33 H 0.761788 0.254533 0.248966 0.052 Uiso 1 1 calc R U . . .
C16 C -0.0045(3) 0.3629(2) 0.48599(11) 0.0409(7) Uani 1 1 d . . . . .
H16 H 0.002838 0.338827 0.518286 0.049 Uiso 1 1 calc R U . . .
C32 C 0.7561(2) 0.3884(2) 0.27380(12) 0.0394(7) Uani 1 1 d . . . . .
H32A H 0.798348 0.414023 0.247960 0.047 Uiso 1 1 calc R U . . .
H32B H 0.808618 0.376305 0.302572 0.047 Uiso 1 1 calc R U . . .
C22 C -0.0628(3) 0.0938(2) 0.31382(12) 0.0435(8) Uani 1 1 d . . . . .
H22 H -0.133310 0.067572 0.306555 0.052 Uiso 1 1 calc R U . . .
C37 C 0.2479(3) 0.4536(2) 0.11539(10) 0.0385(7) Uani 1 1 d . . . . .
H37 H 0.218903 0.478523 0.084921 0.046 Uiso 1 1 calc R U . . .
C47 C 0.0642(3) 0.7796(2) 0.33178(12) 0.0483(8) Uani 1 1 d . . . . .
H47 H 0.040265 0.838590 0.318820 0.058 Uiso 1 1 calc R U . . .
C42 C 0.6706(2) 0.1815(2) 0.45421(13) 0.0430(7) Uani 1 1 d . . . . .
H42 H 0.718537 0.131674 0.464413 0.052 Uiso 1 1 calc R U . . .
C43 C 0.6078(3) 0.2231(2) 0.48699(12) 0.0419(7) Uani 1 1 d . . . . .
H43 H 0.612671 0.201915 0.519830 0.050 Uiso 1 1 calc R U . . .
C17 C -0.1022(3) 0.3538(2) 0.45755(12) 0.0434(7) Uani 1 1 d . . . . .
H17 H -0.162036 0.323002 0.470031 0.052 Uiso 1 1 calc R U . . .
C26 C 0.5591(3) 0.6833(2) 0.37696(11) 0.0486(8) Uani 1 1 d . . . . .
H26 H 0.530823 0.741008 0.364057 0.058 Uiso 1 1 calc R U . . .
C38 C 0.3519(3) 0.4765(2) 0.13419(10) 0.0407(7) Uani 1 1 d . . . . .
H38 H 0.394769 0.517252 0.116468 0.049 Uiso 1 1 calc R U . . .
C23 C 0.0276(3) 0.0493(2) 0.29880(11) 0.0425(7) Uani 1 1 d . . . . .
H23 H 0.019341 -0.008342 0.281575 0.051 Uiso 1 1 calc R U . . .
C49 C 0.1530(3) 0.6881(2) 0.39733(11) 0.0428(7) Uani 1 1 d . . . . .
H49 H 0.188192 0.685233 0.429492 0.051 Uiso 1 1 calc R U . . .
C11 C 0.3905(3) 0.0450(2) 0.45926(11) 0.0445(7) Uani 1 1 d . . . . .
H11 H 0.432920 -0.010642 0.462547 0.053 Uiso 1 1 calc R U . . .
C18 C -0.1124(2) 0.3897(2) 0.41086(13) 0.0420(7) Uani 1 1 d . . . . .
H18 H -0.179694 0.383608 0.391285 0.050 Uiso 1 1 calc R U . . .
C48 C 0.1184(4) 0.7742(2) 0.37762(13) 0.0574(10) Uani 1 1 d . . . . .
H48 H 0.132513 0.829800 0.396102 0.069 Uiso 1 1 calc R U . . .
C28 C 0.7090(3) 0.5929(2) 0.41260(11) 0.0441(8) Uani 1 1 d . . . . .
H28 H 0.784256 0.587884 0.423428 0.053 Uiso 1 1 calc R U . . .
C27 C 0.6677(3) 0.6764(3) 0.39324(11) 0.0535(10) Uani 1 1 d . . . . .
H27 H 0.714355 0.728906 0.391197 0.064 Uiso 1 1 calc R U . . .
C12 C 0.3465(3) 0.0820(3) 0.49932(11) 0.0464(8) Uani 1 1 d . . . . .
H12 H 0.359984 0.052654 0.530259 0.056 Uiso 1 1 calc R U . . .
C13 C 0.2833(3) 0.1611(2) 0.49449(10) 0.0406(7) Uani 1 1 d . . . . .
H13 H 0.251705 0.185797 0.521955 0.049 Uiso 1 1 calc R U . . .
C51 C 0.0409(4) -0.0011(3) 0.45562(16) 0.0733(12) Uani 1 1 d . . . . .
H51 H 0.069050 -0.002637 0.424676 0.088 Uiso 1 1 calc R U . . .
C50 C -0.0022(4) 0.0790(3) 0.47190(15) 0.0665(11) Uani 1 1 d . . . . .
H50 H -0.003398 0.134233 0.452581 0.080 Uiso 1 1 calc R U . . .
C52 C -0.0436(5) 0.0804(3) 0.51569(18) 0.0837(15) Uani 1 1 d . . . . .
H52 H -0.074791 0.136407 0.526774 0.100 Uiso 1 1 calc R U . . .
C1 C 0.3338(2) 0.38199(18) 0.20545(9) 0.0254(5) Uani 1 1 d . . . . .
C2 C 0.1450(2) 0.17213(16) 0.33393(8) 0.0234(5) Uani 1 1 d . . . . .
C3 C 0.1361(2) 0.60638(18) 0.37010(10) 0.0286(5) Uani 1 1 d . . . . .
C6 C 0.0741(2) 0.44356(18) 0.42037(9) 0.0258(5) Uani 1 1 d . . . . .
C5 C 0.5307(2) 0.35574(17) 0.26728(8) 0.0242(5) Uani 1 1 d . . . . .
C4 C 0.5306(2) 0.52195(18) 0.39922(9) 0.0279(5) Uani 1 1 d . . . . .
C8 C 0.5285(2) 0.32712(17) 0.42397(9) 0.0252(5) Uani 1 1 d . . . . .
C53 C 0.3106(2) 0.17025(17) 0.40916(8) 0.0244(5) Uani 1 1 d . . . . .
C56 C 0.3614(2) 0.21167(16) 0.26025(9) 0.0256(5) Uani 1 1 d . . . . .
H56A H 0.288546 0.198794 0.243248 0.031 Uiso 1 1 calc R U . . .
H56B H 0.417196 0.184476 0.240764 0.031 Uiso 1 1 calc R U . . .
C55 C 0.2848(2) 0.52742(18) 0.44557(9) 0.0266(5) Uani 1 1 d . . . . .
H55A H 0.321286 0.587003 0.438509 0.032 Uiso 1 1 calc R U . . .
H55B H 0.242639 0.537471 0.474032 0.032 Uiso 1 1 calc R U . . .
C57 C 0.3704(2) 0.16788(17) 0.31117(9) 0.0246(5) Uani 1 1 d . . . . .
H57A H 0.446446 0.172862 0.326114 0.030 Uiso 1 1 calc R U . . .
H57B H 0.350971 0.100641 0.308671 0.030 Uiso 1 1 calc R U . . .
C54 C 0.3696(2) 0.45149(19) 0.45719(8) 0.0262(5) Uani 1 1 d . . . . .
H54A H 0.334372 0.395034 0.469494 0.031 Uiso 1 1 calc R U . . .
H54B H 0.425190 0.473747 0.482891 0.031 Uiso 1 1 calc R U . . .

loop_
_atom_site_aniso_label
_atom_site_aniso_U_11
_atom_site_aniso_U_22
_atom_site_aniso_U_33
_atom_site_aniso_U_23
_atom_site_aniso_U_13
_atom_site_aniso_U_12
W1 0.01753(6) 0.01592(6) 0.01837(6) -0.00080(3) 0.00329(4) -0.00049(3)
P2 0.0209(3) 0.0179(3) 0.0196(3) 0.0009(2) 0.0031(2) -0.0011(2)
P3 0.0203(3) 0.0217(3) 0.0219(3) -0.0022(2) 0.0045(2) 0.0005(2)
P4 0.0180(3) 0.0220(3) 0.0220(3) -0.0012(2) 0.0021(2) -0.0027(2)
P5 0.0239(3) 0.0181(3) 0.0206(3) -0.0004(2) 0.0064(2) -0.0001(2)
O6 0.0241(9) 0.0333(9) 0.0345(10) 0.0016(8) -0.0067(8) -0.0014(8)
O8 0.0452(12) 0.0247(9) 0.0427(11) 0.0110(8) 0.0113(9) 0.0010(8)
C7 0.0302(13) 0.0189(11) 0.0211(11) 0.0002(9) 0.0034(10) 0.0007(9)
C9 0.0247(12) 0.0203(11) 0.0273(11) -0.0028(9) 0.0058(10) 0.0027(9)
C10 0.0371(16) 0.0367(15) 0.0313(14) 0.0059(11) 0.0016(12) 0.0092(12)
C15 0.0284(14) 0.0347(15) 0.0323(14) -0.0013(10) 0.0088(11) 0.0003(11)
C20 0.0273(13) 0.0311(13) 0.0350(13) -0.0012(11) 0.0050(11) -0.0053(11)
C25 0.0485(18) 0.0267(14) 0.0352(15) -0.0017(10) 0.0036(13) -0.0089(12)
C30 0.0278(13) 0.0266(12) 0.0293(12) -0.0016(10) 0.0088(10) -0.0019(10)
C34 0.0292(14) 0.0289(13) 0.0448(15) -0.0065(11) 0.0087(12) 0.0022(11)
C14 0.0367(15) 0.0289(13) 0.0271(12) -0.0016(10) 0.0055(11) -0.0031(11)
C35 0.0329(14) 0.0312(14) 0.0260(12) -0.0002(10) 0.0059(10) 0.0000(11)
C40 0.0243(13) 0.0299(13) 0.0369(13) 0.0003(11) 0.0033(11) -0.0032(10)
C44 0.0334(14) 0.0325(14) 0.0329(13) 0.0017(11) -0.0024(11) -0.0030(11)
C36 0.0367(16) 0.0418(16) 0.0276(13) -0.0036(11) 0.0013(12) 0.0079(12)
C29 0.0288(14) 0.0443(16) 0.0250(12) -0.0038(11) 0.0032(10) -0.0140(12)
C45 0.0351(15) 0.0296(13) 0.0363(14) -0.0020(11) 0.0031(12) 0.0091(11)
C39 0.0385(15) 0.0354(15) 0.0299(13) 0.0067(11) 0.0079(12) -0.0008(12)
C31 0.0311(14) 0.0342(14) 0.0345(13) 0.0013(11) 0.0076(11) -0.0052(11)
C41 0.0269(14) 0.0290(14) 0.0595(18) 0.0000(13) 0.0062(13) 0.0017(11)
C19 0.0271(14) 0.0409(15) 0.0356(14) -0.0071(12) 0.0062(11) 0.0007(12)
C21 0.0273(14) 0.0481(18) 0.0456(16) 0.0051(13) 0.0063(12) -0.0097(13)
C46 0.0451(17) 0.0366(16) 0.0398(15) 0.0057(12) 0.0088(13) 0.0167(13)
C24 0.0364(15) 0.0263(13) 0.0352(14) -0.0010(10) -0.0042(12) -0.0019(11)
C33 0.0285(15) 0.0393(16) 0.0629(19) -0.0068(14) 0.0107(14) 0.0053(12)
C16 0.0432(18) 0.0405(17) 0.0416(16) 0.0015(13) 0.0173(14) -0.0038(13)
C32 0.0252(14) 0.0501(18) 0.0436(16) 0.0041(13) 0.0064(12) 0.0005(12)
C22 0.0380(17) 0.0474(18) 0.0427(17) 0.0134(13) -0.0086(14) -0.0253(14)
C37 0.0464(17) 0.0446(16) 0.0247(13) 0.0070(12) 0.0045(12) 0.0117(14)
C47 0.070(2) 0.0294(15) 0.0467(17) 0.0050(13) 0.0132(16) 0.0218(15)
C42 0.0296(15) 0.0297(14) 0.067(2) 0.0090(14) -0.0073(14) 0.0029(12)
C43 0.0401(17) 0.0385(16) 0.0453(16) 0.0113(13) -0.0061(13) -0.0006(13)
C17 0.0334(16) 0.0427(17) 0.0583(19) -0.0092(14) 0.0261(14) -0.0090(13)
C26 0.072(2) 0.0338(16) 0.0392(16) -0.0002(12) 0.0019(16) -0.0216(16)
C38 0.0446(17) 0.0445(17) 0.0346(14) 0.0137(12) 0.0115(13) 0.0023(14)
C23 0.0504(19) 0.0296(14) 0.0444(16) 0.0011(12) -0.0115(14) -0.0148(13)
C49 0.064(2) 0.0319(15) 0.0327(14) -0.0053(11) 0.0072(14) 0.0141(14)
C11 0.0469(18) 0.0463(18) 0.0395(16) 0.0180(13) 0.0000(13) 0.0118(15)
C18 0.0224(14) 0.0525(19) 0.0527(18) -0.0129(14) 0.0117(13) -0.0039(12)
C48 0.091(3) 0.0309(16) 0.0512(19) -0.0098(14) 0.0132(19) 0.0180(17)
C28 0.0385(17) 0.061(2) 0.0332(15) -0.0059(13) 0.0055(13) -0.0262(15)
C27 0.070(2) 0.055(2) 0.0353(15) -0.0059(14) 0.0071(16) -0.0418(19)
C12 0.0465(19) 0.061(2) 0.0309(14) 0.0212(14) 0.0007(13) 0.0023(16)
C13 0.0460(18) 0.0517(18) 0.0250(13) 0.0016(12) 0.0085(12) -0.0052(14)
C51 0.089(3) 0.081(3) 0.052(2) -0.004(2) 0.020(2) 0.003(3)
C50 0.088(3) 0.058(2) 0.053(2) 0.0086(18) 0.004(2) -0.006(2)
C52 0.115(4) 0.071(3) 0.068(3) -0.004(2) 0.024(3) 0.033(3)
C1 0.0292(13) 0.0258(11) 0.0221(11) -0.0012(9) 0.0074(10) 0.0041(10)
C2 0.0264(12) 0.0209(11) 0.0226(11) 0.0046(9) 0.0004(9) -0.0040(9)
C3 0.0288(14) 0.0269(13) 0.0318(13) -0.0004(10) 0.0113(11) 0.0071(10)
C6 0.0218(12) 0.0257(12) 0.0311(12) -0.0054(10) 0.0090(10) 0.0023(10)
C5 0.0261(12) 0.0249(12) 0.0224(11) 0.0014(9) 0.0058(9) -0.0001(10)
C4 0.0315(13) 0.0300(13) 0.0228(11) -0.0052(10) 0.0052(10) -0.0100(11)
C8 0.0201(12) 0.0239(12) 0.0306(12) -0.0007(9) -0.0029(10) -0.0027(9)
C53 0.0258(12) 0.0254(12) 0.0216(11) 0.0040(9) 0.0002(9) -0.0042(10)
C56 0.0340(14) 0.0197(11) 0.0244(11) -0.0016(9) 0.0093(10) -0.0014(10)
C55 0.0273(13) 0.0261(12) 0.0264(12) -0.0074(9) 0.0025(10) -0.0015(10)
C57 0.0261(12) 0.0204(11) 0.0281(12) -0.0007(9) 0.0068(10) 0.0024(9)
C54 0.0234(12) 0.0341(13) 0.0210(11) -0.0039(10) 0.0018(9) -0.0035(10)

loop_
_atom_type_symbol
_atom_type_description
_atom_type_scat_dispersion_real
_atom_type_scat_dispersion_imag
_atom_type_scat_source
C C 0.0181 0.0091 'International Tables Vol C Tables 4.2.6.8 and 6.1.1.4'
H H 0.0000 0.0000 'International Tables Vol C Tables 4.2.6.8 and 6.1.1.4'
O O 0.0492 0.0322 'International Tables Vol C Tables 4.2.6.8 and 6.1.1.4'
P P 0.2955 0.4335 'International Tables Vol C Tables 4.2.6.8 and 6.1.1.4'
W W -5.4734 5.5774 'International Tables Vol C Tables 4.2.6.8 and 6.1.1.4'

loop_
_geom_angle_atom_site_label_1
_geom_angle_atom_site_label_2
_geom_angle_atom_site_label_3
_geom_angle
_geom_angle_site_symmetry_1
_geom_angle_site_symmetry_3
_geom_angle_publ_flag
P2 W1 P4 90.739(19) . . ?
P3 W1 P2 111.004(19) . . ?
P3 W1 P4 78.79(2) . . ?
P5 W1 P2 79.247(19) . . ?
P5 W1 P3 169.63(2) . . ?
P5 W1 P4 103.29(2) . . ?
C7 W1 P2 86.68(7) . . ?
C7 W1 P3 87.88(7) . . ?
C7 W1 P4 164.51(7) . . ?
C7 W1 P5 91.24(7) . . ?
C7 W1 C9 88.47(10) . . ?
C9 W1 P2 160.21(7) . . ?
C9 W1 P3 87.95(7) . . ?
C9 W1 P4 98.80(7) . . ?
C9 W1 P5 81.69(7) . . ?
C2 P2 W1 116.05(8) . . ?
C2 P2 C53 97.63(11) . . ?
C2 P2 C57 103.59(11) . . ?
C53 P2 W1 126.92(8) . . ?
C53 P2 C57 101.59(11) . . ?
C57 P2 W1 108.12(8) . . ?
C3 P3 W1 115.55(8) . . ?
C3 P3 C55 101.55(12) . . ?
C6 P3 W1 121.78(8) . . ?
C6 P3 C3 100.90(12) . . ?
C6 P3 C55 102.60(12) . . ?
C55 P3 W1 111.82(8) . . ?
C4 P4 W1 118.77(9) . . ?
C4 P4 C54 100.23(11) . . ?
C8 P4 W1 123.75(8) . . ?
C8 P4 C4 101.76(12) . . ?
C8 P4 C54 101.27(12) . . ?
C54 P4 W1 107.39(8) . . ?
C1 P5 W1 115.29(8) . . ?
C1 P5 C56 101.81(11) . . ?
C5 P5 W1 120.02(8) . . ?
C5 P5 C1 101.55(11) . . ?
C5 P5 C56 104.85(12) . . ?
C56 P5 W1 111.24(8) . . ?
O6 C7 W1 176.8(2) . . ?
O8 C9 W1 173.9(2) . . ?
C11 C10 H10 120.0 . . ?
C11 C10 C53 120.1(3) . . ?
C53 C10 H10 120.0 . . ?
C16 C15 H15 119.5 . . ?
C16 C15 C6 121.0(3) . . ?
C6 C15 H15 119.5 . . ?
C21 C20 H20 119.4 . . ?
C21 C20 C2 121.1(3) . . ?
C2 C20 H20 119.4 . . ?
C26 C25 H25 120.0 . . ?
C26 C25 C4 119.9(3) . . ?
C4 C25 H25 120.0 . . ?
C31 C30 H30 119.5 . . ?
C31 C30 C5 120.9(2) . . ?
C5 C30 H30 119.5 . . ?
C33 C34 H34 119.5 . . ?
C5 C34 H34 119.5 . . ?
C5 C34 C33 121.0(3) . . ?
C13 C14 H14 119.6 . . ?
C13 C14 C53 120.8(3) . . ?
C53 C14 H14 119.6 . . ?
C36 C35 H35 119.5 . . ?
C36 C35 C1 120.9(3) . . ?
C1 C35 H35 119.5 . . ?
C41 C40 H40 119.5 . . ?
C41 C40 C8 120.9(3) . . ?
C8 C40 H40 119.5 . . ?
C43 C44 H44 119.8 . . ?
C43 C44 C8 120.5(3) . . ?
C8 C44 H44 119.8 . . ?
C35 C36 H36 120.0 . . ?
C37 C36 C35 120.0(3) . . ?
C37 C36 H36 120.0 . . ?
C28 C29 H29 119.7 . . ?
C28 C29 C4 120.6(3) . . ?
C4 C29 H29 119.7 . . ?
C46 C45 H45 119.4 . . ?
C46 C45 C3 121.3(3) . . ?
C3 C45 H45 119.4 . . ?
C38 C39 H39 119.7 . . ?
C1 C39 H39 119.7 . . ?
C1 C39 C38 120.5(3) . . ?
C30 C31 H31 119.8 . . ?
C30 C31 C32 120.3(3) . . ?
C32 C31 H31 119.8 . . ?
C40 C41 H41 120.1 . . ?
C42 C41 C40 119.9(3) . . ?
C42 C41 H41 120.1 . . ?
C18 C19 H19 119.8 . . ?
C18 C19 C6 120.4(3) . . ?
C6 C19 H19 119.8 . . ?
C20 C21 H21 119.9 . . ?
C22 C21 C20 120.1(3) . . ?
C22 C21 H21 119.9 . . ?
C45 C46 H46 120.1 . . ?
C47 C46 C45 119.8(3) . . ?
C47 C46 H46 120.1 . . ?
C23 C24 H24 119.7 . . ?
C2 C24 H24 119.7 . . ?
C2 C24 C23 120.5(3) . . ?
C34 C33 H33 119.9 . . ?
C32 C33 C34 120.2(3) . . ?
C32 C33 H33 119.9 . . ?
C15 C16 H16 119.9 . . ?
C17 C16 C15 120.1(3) . . ?
C17 C16 H16 119.9 . . ?
C31 C32 H32A 107.5 . . ?
C31 C32 H32B 107.5 . . ?
C33 C32 C31 119.4(3) . . ?
C33 C32 H32A 107.5 . . ?
C33 C32 H32B 107.5 . . ?
H32A C32 H32B 107.0 . . ?
C21 C22 H22 120.3 . . ?
C23 C22 C21 119.5(3) . . ?
C23 C22 H22 120.3 . . ?
C36 C37 H37 120.2 . . ?
C38 C37 C36 119.5(3) . . ?
C38 C37 H37 120.2 . . ?
C46 C47 H47 120.1 . . ?
C48 C47 C46 119.7(3) . . ?
C48 C47 H47 120.1 . . ?
C41 C42 H42 120.0 . . ?
C43 C42 C41 119.9(3) . . ?
C43 C42 H42 120.0 . . ?
C44 C43 H43 119.9 . . ?
C42 C43 C44 120.3(3) . . ?
C42 C43 H43 119.9 . . ?
C16 C17 H17 120.2 . . ?
C18 C17 C16 119.5(3) . . ?
C18 C17 H17 120.2 . . ?
C25 C26 H26 119.7 . . ?
C27 C26 C25 120.6(3) . . ?
C27 C26 H26 119.7 . . ?
C39 C38 H38 119.6 . . ?
C37 C38 C39 120.7(3) . . ?
C37 C38 H38 119.6 . . ?
C24 C23 H23 119.8 . . ?
C22 C23 C24 120.5(3) . . ?
C22 C23 H23 119.8 . . ?
C48 C49 H49 119.9 . . ?
C3 C49 H49 119.9 . . ?
C3 C49 C48 120.3(3) . . ?
C10 C11 H11 119.8 . . ?
C12 C11 C10 120.3(3) . . ?
C12 C11 H11 119.8 . . ?
C19 C18 H18 119.6 . . ?
C17 C18 C19 120.9(3) . . ?
C17 C18 H18 119.6 . . ?
C47 C48 C49 120.8(3) . . ?
C47 C48 H48 119.6 . . ?
C49 C48 H48 119.6 . . ?
C29 C28 H28 120.0 . . ?
C27 C28 C29 120.1(3) . . ?
C27 C28 H28 120.0 . . ?
C26 C27 C28 120.0(3) . . ?
C26 C27 H27 120.0 . . ?
C28 C27 H27 120.0 . . ?
C11 C12 H12 120.0 . . ?
C13 C12 C11 120.0(3) . . ?
C13 C12 H12 120.0 . . ?
C14 C13 H13 119.9 . . ?
C12 C13 C14 120.1(3) . . ?
C12 C13 H13 119.9 . . ?
C50 C51 H51 120.2 . . ?
C50 C51 C52 119.5(4) . 3_556 ?
C52 C51 H51 120.2 3_556 . ?
C51 C50 H50 120.0 . . ?
C52 C50 C51 119.9(4) . . ?
C52 C50 H50 120.0 . . ?
C51 C52 H52 119.7 3_556 . ?
C50 C52 C51 120.6(4) . 3_556 ?
C50 C52 H52 119.7 . . ?
C35 C1 P5 118.99(19) . . ?
C39 C1 P5 122.6(2) . . ?
C39 C1 C35 118.3(2) . . ?
C20 C2 P2 117.34(19) . . ?
C24 C2 P2 124.3(2) . . ?
C24 C2 C20 118.3(2) . . ?
C45 C3 P3 119.6(2) . . ?
C49 C3 P3 122.2(2) . . ?
C49 C3 C45 118.0(2) . . ?
C15 C6 P3 122.6(2) . . ?
C15 C6 C19 118.0(2) . . ?
C19 C6 P3 119.1(2) . . ?
C30 C5 P5 117.80(19) . . ?
C34 C5 P5 124.0(2) . . ?
C34 C5 C30 118.1(2) . . ?
C25 C4 P4 118.3(2) . . ?
C29 C4 P4 122.8(2) . . ?
C29 C4 C25 118.9(3) . . ?
C40 C8 P4 118.44(19) . . ?
C40 C8 C44 118.5(2) . . ?
C44 C8 P4 123.1(2) . . ?
C10 C53 P2 122.8(2) . . ?
C14 C53 P2 118.4(2) . . ?
C14 C53 C10 118.6(2) . . ?
P5 C56 H56A 110.0 . . ?
P5 C56 H56B 110.0 . . ?
H56A C56 H56B 108.4 . . ?
C57 C56 P5 108.37(16) . . ?
C57 C56 H56A 110.0 . . ?
C57 C56 H56B 110.0 . . ?
P3 C55 H55A 109.7 . . ?
P3 C55 H55B 109.7 . . ?
H55A C55 H55B 108.2 . . ?
C54 C55 P3 109.61(16) . . ?
C54 C55 H55A 109.7 . . ?
C54 C55 H55B 109.7 . . ?
P2 C57 H57A 109.6 . . ?
P2 C57 H57B 109.7 . . ?
C56 C57 P2 110.05(17) . . ?
C56 C57 H57A 109.7 . . ?
C56 C57 H57B 109.6 . . ?
H57A C57 H57B 108.2 . . ?
P4 C54 H54A 109.7 . . ?
P4 C54 H54B 109.7 . . ?
C55 C54 P4 109.62(17) . . ?
C55 C54 H54A 109.7 . . ?
C55 C54 H54B 109.7 . . ?
H54A C54 H54B 108.2 . . ?

loop_
_geom_bond_atom_site_label_1
_geom_bond_atom_site_label_2
_geom_bond_distance
_geom_bond_site_symmetry_2
_geom_bond_publ_flag
W1 P2 2.5180(6) . ?
W1 P3 2.4544(6) . ?
W1 P4 2.5217(6) . ?
W1 P5 2.4310(6) . ?
W1 C7 1.960(3) . ?
W1 C9 1.964(2) . ?
P2 C2 1.839(3) . ?
P2 C53 1.839(2) . ?
P2 C57 1.855(2) . ?
P3 C3 1.850(3) . ?
P3 C6 1.841(3) . ?
P3 C55 1.853(3) . ?
P4 C4 1.852(3) . ?
P4 C8 1.840(3) . ?
P4 C54 1.854(2) . ?
P5 C1 1.845(3) . ?
P5 C5 1.840(3) . ?
P5 C56 1.847(2) . ?
O6 C7 1.165(3) . ?
O8 C9 1.158(3) . ?
C10 H10 0.9500 . ?
C10 C11 1.387(4) . ?
C10 C53 1.397(4) . ?
C15 H15 0.9500 . ?
C15 C16 1.384(4) . ?
C15 C6 1.395(4) . ?
C20 H20 0.9500 . ?
C20 C21 1.387(4) . ?
C20 C2 1.394(4) . ?
C25 H25 0.9500 . ?
C25 C26 1.394(4) . ?
C25 C4 1.399(4) . ?
C30 H30 0.9500 . ?
C30 C31 1.382(4) . ?
C30 C5 1.404(4) . ?
C34 H34 0.9500 . ?
C34 C33 1.396(4) . ?
C34 C5 1.386(4) . ?
C14 H14 0.9500 . ?
C14 C13 1.384(4) . ?
C14 C53 1.386(4) . ?
C35 H35 0.9500 . ?
C35 C36 1.393(4) . ?
C35 C1 1.394(4) . ?
C40 H40 0.9500 . ?
C40 C41 1.387(4) . ?
C40 C8 1.391(4) . ?
C44 H44 0.9500 . ?
C44 C43 1.391(4) . ?
C44 C8 1.397(4) . ?
C36 H36 0.9500 . ?
C36 C37 1.378(4) . ?
C29 H29 0.9500 . ?
C29 C28 1.390(4) . ?
C29 C4 1.392(4) . ?
C45 H45 0.9500 . ?
C45 C46 1.391(4) . ?
C45 C3 1.394(4) . ?
C39 H39 0.9500 . ?
C39 C38 1.392(4) . ?
C39 C1 1.382(4) . ?
C31 H31 0.9500 . ?
C31 C32 1.388(4) . ?
C41 H41 0.9500 . ?
C41 C42 1.387(5) . ?
C19 H19 0.9500 . ?
C19 C18 1.380(4) . ?
C19 C6 1.400(4) . ?
C21 H21 0.9500 . ?
C21 C22 1.383(5) . ?
C46 H46 0.9500 . ?
C46 C47 1.379(5) . ?
C24 H24 0.9500 . ?
C24 C23 1.399(4) . ?
C24 C2 1.385(4) . ?
C33 H33 0.9500 . ?
C33 C32 1.385(4) . ?
C16 H16 0.9500 . ?
C16 C17 1.379(5) . ?
C32 H32A 0.9900 . ?
C32 H32B 0.9900 . ?
C22 H22 0.9500 . ?
C22 C23 1.379(5) . ?
C37 H37 0.9500 . ?
C37 C38 1.376(5) . ?
C47 H47 0.9500 . ?
C47 C48 1.374(5) . ?
C42 H42 0.9500 . ?
C42 C43 1.377(5) . ?
C43 H43 0.9500 . ?
C17 H17 0.9500 . ?
C17 C18 1.379(5) . ?
C26 H26 0.9500 . ?
C26 C27 1.374(6) . ?
C38 H38 0.9500 . ?
C23 H23 0.9500 . ?
C49 H49 0.9500 . ?
C49 C48 1.394(4) . ?
C49 C3 1.392(4) . ?
C11 H11 0.9500 . ?
C11 C12 1.379(5) . ?
C18 H18 0.9500 . ?
C48 H48 0.9500 . ?
C28 H28 0.9500 . ?
C28 C27 1.382(5) . ?
C27 H27 0.9500 . ?
C12 H12 0.9500 . ?
C12 C13 1.372(5) . ?
C13 H13 0.9500 . ?
C51 H51 0.9500 . ?
C51 C50 1.355(6) . ?
C51 C52 1.379(7) 3_556 ?
C50 H50 0.9500 . ?
C50 C52 1.353(6) . ?
C52 H52 0.9500 . ?
C56 H56A 0.9900 . ?
C56 H56B 0.9900 . ?
C56 C57 1.530(3) . ?
C55 H55A 0.9900 . ?
C55 H55B 0.9900 . ?
C55 C54 1.519(4) . ?
C57 H57A 0.9900 . ?
C57 H57B 0.9900 . ?
C54 H54A 0.9900 . ?
C54 H54B 0.9900 . ?

loop_
_geom_torsion_atom_site_label_1
_geom_torsion_atom_site_label_2
_geom_torsion_atom_site_label_3
_geom_torsion_atom_site_label_4
_geom_torsion
_geom_torsion_site_symmetry_1
_geom_torsion_site_symmetry_2
_geom_torsion_site_symmetry_3
_geom_torsion_site_symmetry_4
_geom_torsion_publ_flag
W1 P2 C2 C20 -48.3(2) . . . . ?
W1 P2 C2 C24 133.5(2) . . . . ?
W1 P2 C53 C10 -135.4(2) . . . . ?
W1 P2 C53 C14 49.2(2) . . . . ?
W1 P2 C57 C56 -40.57(19) . . . . ?
W1 P3 C3 C45 43.1(3) . . . . ?
W1 P3 C3 C49 -131.9(2) . . . . ?
W1 P3 C6 C15 101.0(2) . . . . ?
W1 P3 C6 C19 -72.7(2) . . . . ?
W1 P3 C55 C54 -34.47(19) . . . . ?
W1 P4 C4 C25 34.7(2) . . . . ?
W1 P4 C4 C29 -144.73(18) . . . . ?
W1 P4 C8 C40 58.8(2) . . . . ?
W1 P4 C8 C44 -120.8(2) . . . . ?
W1 P4 C54 C55 -46.74(18) . . . . ?
W1 P5 C1 C35 -65.5(2) . . . . ?
W1 P5 C1 C39 110.9(2) . . . . ?
W1 P5 C5 C30 -38.8(2) . . . . ?
W1 P5 C5 C34 138.9(2) . . . . ?
W1 P5 C56 C57 -42.47(19) . . . . ?
P3 C55 C54 P4 51.9(2) . . . . ?
P5 C56 C57 P2 52.8(2) . . . . ?
C10 C11 C12 C13 1.4(5) . . . . ?
C15 C16 C17 C18 -0.6(5) . . . . ?
C20 C21 C22 C23 1.1(5) . . . . ?
C25 C26 C27 C28 -0.8(5) . . . . ?
C30 C31 C32 C33 0.8(5) . . . . ?
C34 C33 C32 C31 0.3(5) . . . . ?
C35 C36 C37 C38 0.6(4) . . . . ?
C40 C41 C42 C43 -0.7(4) . . . . ?
C36 C35 C1 P5 175.8(2) . . . . ?
C36 C35 C1 C39 -0.7(4) . . . . ?
C36 C37 C38 C39 -0.3(5) . . . . ?
C29 C28 C27 C26 -0.9(5) . . . . ?
C45 C46 C47 C48 -1.9(5) . . . . ?
C31 C30 C5 P5 177.8(2) . . . . ?
C31 C30 C5 C34 -0.1(4) . . . . ?
C41 C40 C8 P4 -179.7(2) . . . . ?
C41 C40 C8 C44 0.0(4) . . . . ?
C41 C42 C43 C44 0.1(5) . . . . ?
C21 C20 C2 P2 -178.7(2) . . . . ?
C21 C20 C2 C24 -0.4(4) . . . . ?
C21 C22 C23 C24 -1.0(5) . . . . ?
C46 C45 C3 P3 -176.9(2) . . . . ?
C46 C45 C3 C49 -1.7(4) . . . . ?
C46 C47 C48 C49 -0.7(6) . . . . ?
C33 C34 C5 P5 -176.5(2) . . . . ?
C33 C34 C5 C30 1.2(4) . . . . ?
C16 C15 C6 P3 -173.5(2) . . . . ?
C16 C15 C6 C19 0.2(4) . . . . ?
C16 C17 C18 C19 0.1(5) . . . . ?
C43 C44 C8 P4 179.1(2) . . . . ?
C43 C44 C8 C40 -0.6(4) . . . . ?
C26 C25 C4 P4 -180.0(2) . . . . ?
C26 C25 C4 C29 -0.5(4) . . . . ?
C38 C39 C1 P5 -175.4(2) . . . . ?
C38 C39 C1 C35 1.0(4) . . . . ?
C23 C24 C2 P2 178.7(2) . . . . ?
C23 C24 C2 C20 0.5(4) . . . . ?
C11 C10 C53 P2 -176.6(2) . . . . ?
C11 C10 C53 C14 -1.2(4) . . . . ?
C11 C12 C13 C14 -1.3(5) . . . . ?
C18 C19 C6 P3 173.3(2) . . . . ?
C18 C19 C6 C15 -0.6(4) . . . . ?
C48 C49 C3 P3 174.1(3) . . . . ?
C48 C49 C3 C45 -0.9(5) . . . . ?
C28 C29 C4 P4 178.3(2) . . . . ?
C28 C29 C4 C25 -1.1(4) . . . . ?
C13 C14 C53 P2 176.9(2) . . . . ?
C13 C14 C53 C10 1.3(4) . . . . ?
C51 C50 C52 C51 1.0(10) . . . 3_556 ?
C52 C51 C50 C52 -1.0(9) 3_556 . . . ?
C1 P5 C5 C30 89.6(2) . . . . ?
C1 P5 C5 C34 -92.6(2) . . . . ?
C1 P5 C56 C57 -165.80(17) . . . . ?
C1 C35 C36 C37 0.0(4) . . . . ?
C1 C39 C38 C37 -0.5(5) . . . . ?
C2 P2 C53 C10 93.7(2) . . . . ?
C2 P2 C53 C14 -81.7(2) . . . . ?
C2 P2 C57 C56 83.11(18) . . . . ?
C2 C20 C21 C22 -0.4(4) . . . . ?
C2 C24 C23 C22 0.2(4) . . . . ?
C3 P3 C6 C15 -129.5(2) . . . . ?
C3 P3 C6 C19 56.8(2) . . . . ?
C3 P3 C55 C54 -158.25(17) . . . . ?
C3 C45 C46 C47 3.1(5) . . . . ?
C3 C49 C48 C47 2.1(6) . . . . ?
C6 P3 C3 C45 -90.3(2) . . . . ?
C6 P3 C3 C49 94.7(3) . . . . ?
C6 P3 C55 C54 97.65(18) . . . . ?
C6 C15 C16 C17 0.4(4) . . . . ?
C6 C19 C18 C17 0.5(5) . . . . ?
C5 P5 C1 C35 163.1(2) . . . . ?
C5 P5 C1 C39 -20.5(2) . . . . ?
C5 P5 C56 C57 88.71(18) . . . . ?
C5 C30 C31 C32 -0.9(4) . . . . ?
C5 C34 C33 C32 -1.3(5) . . . . ?
C4 P4 C8 C40 -78.1(2) . . . . ?
C4 P4 C8 C44 102.2(2) . . . . ?
C4 P4 C54 C55 77.95(19) . . . . ?
C4 C25 C26 C27 1.5(5) . . . . ?
C4 C29 C28 C27 1.8(4) . . . . ?
C8 P4 C4 C25 174.3(2) . . . . ?
C8 P4 C4 C29 -5.1(2) . . . . ?
C8 P4 C54 C55 -177.75(17) . . . . ?
C8 C40 C41 C42 0.7(4) . . . . ?
C8 C44 C43 C42 0.6(4) . . . . ?
C53 P2 C2 C20 89.4(2) . . . . ?
C53 P2 C2 C24 -88.8(2) . . . . ?
C53 P2 C57 C56 -176.00(17) . . . . ?
C53 C10 C11 C12 -0.1(5) . . . . ?
C53 C14 C13 C12 0.0(5) . . . . ?
C56 P5 C1 C35 55.0(2) . . . . ?
C56 P5 C1 C39 -128.6(2) . . . . ?
C56 P5 C5 C30 -164.70(19) . . . . ?
C56 P5 C5 C34 13.0(3) . . . . ?
C55 P3 C3 C45 164.3(2) . . . . ?
C55 P3 C3 C49 -10.7(3) . . . . ?
C55 P3 C6 C15 -24.9(2) . . . . ?
C55 P3 C6 C19 161.4(2) . . . . ?
C57 P2 C2 C20 -166.61(19) . . . . ?
C57 P2 C2 C24 15.2(2) . . . . ?
C57 P2 C53 C10 -11.9(3) . . . . ?
C57 P2 C53 C14 172.6(2) . . . . ?
C54 P4 C4 C25 -81.8(2) . . . . ?
C54 P4 C4 C29 98.8(2) . . . . ?
C54 P4 C8 C40 178.8(2) . . . . ?
C54 P4 C8 C44 -0.9(2) . . . . ?
